data_2236872
loop_
_publ_author_name
'Choi, Hong Dae'
'Seo, Pil Ja'
'Lee, Uk'

_publ_section_title
;
 5-Cyclopentyl-2-(4-fluorophenyl)-3-isopropylsulfonyl-1-benzofuran
;
_journal_coeditor_code FY2075
_journal_issue 12
_journal_name_full 'Acta Crystallographica Section E'
_journal_page_first o3336
_journal_paper_doi 10.1107/S1600536812045916
_journal_volume 68
_journal_year 2012
_chemical_formula_iupac 'C22 H23 F O3 S'
_chemical_formula_moiety 'C22 H23 F O3 S'
_chemical_formula_sum 'C22 H23 F O3 S'
_chemical_formula_weight 386.46
_chemical_melting_point_gt 397
_chemical_melting_point_lt 398
_chemical_name_systematic
;
5-Cyclopentyl-2-(4-fluorophenyl)-3-isopropylsulfonyl-1-benzofuran
;
_space_group_IT_number 14
_symmetry_cell_setting monoclinic
_symmetry_space_group_name_Hall '-P 2yn'
_symmetry_space_group_name_H-M 'P 1 21/n 1'
_atom_sites_solution_hydrogens difmap
_atom_sites_solution_primary direct
_atom_sites_solution_secondary difmap
_cell_angle_alpha 90.00
_cell_angle_beta 108.8330(10)
_cell_angle_gamma 90.00
_cell_formula_units_Z 4
_cell_length_a 9.4736(3)
_cell_length_b 19.6185(7)
_cell_length_c 10.8018(3)
_cell_measurement_reflns_used 5864
_cell_measurement_temperature 173(2)
_cell_measurement_theta_max 28.03
_cell_measurement_theta_min 2.25
_cell_volume 1900.12(11)
_computing_cell_refinement '<i>SAINT</i> (Bruker, 2009)'
_computing_data_collection '<i>APEX2</i> (Bruker, 2009)'
_computing_data_reduction '<i>SAINT</i> (Bruker, 2009)'
_computing_molecular_graphics '<i>ORTEP-3</i> (Farrugia, 2012) and <i>DIAMOND</i> (Brandenburg, 1998)'
_computing_publication_material '<i>SHELXL97</i> (Sheldrick, 2008)'
_computing_structure_refinement '<i>SHELXL97</i> (Sheldrick, 2008)'
_computing_structure_solution '<i>SHELXS97</i> (Sheldrick, 2008)'
_diffrn_ambient_temperature 173(2)
_diffrn_detector_area_resol_mean 10.0
_diffrn_measured_fraction_theta_full 1.000
_diffrn_measured_fraction_theta_max 1.000
_diffrn_measurement_device_type 'Bruker SMART APEXII CCD'
_diffrn_measurement_method '\f and \w scans'
_diffrn_radiation_monochromator 'graphite multilayer'
_diffrn_radiation_source 'rotating anode'
_diffrn_radiation_type MoK\a
_diffrn_radiation_wavelength 0.71073
_diffrn_reflns_av_R_equivalents 0.0301
_diffrn_reflns_av_sigmaI/netI 0.0278
_diffrn_reflns_limit_h_max 12
_diffrn_reflns_limit_h_min -12
_diffrn_reflns_limit_k_max 26
_diffrn_reflns_limit_k_min -22
_diffrn_reflns_limit_l_max 14
_diffrn_reflns_limit_l_min -14
_diffrn_reflns_number 18610
_diffrn_reflns_theta_full 28.29
_diffrn_reflns_theta_max 28.29
_diffrn_reflns_theta_min 2.08
_diffrn_standards_number 0
_exptl_absorpt_coefficient_mu 0.200
_exptl_absorpt_correction_T_max 0.7457
_exptl_absorpt_correction_T_min 0.6775
_exptl_absorpt_correction_type multi-scan
_exptl_absorpt_process_details '(<i>SADABS</i>; Bruker, 2009)'
_exptl_crystal_colour colourless
_exptl_crystal_density_diffrn 1.351
_exptl_crystal_density_method 'not measured'
_exptl_crystal_description block
_exptl_crystal_F_000 816
_exptl_crystal_size_max 0.401
_exptl_crystal_size_mid 0.386
_exptl_crystal_size_min 0.356
_refine_diff_density_max 0.400
_refine_diff_density_min -0.347
_refine_ls_extinction_method none
_refine_ls_goodness_of_fit_ref 1.032
_refine_ls_hydrogen_treatment constr
_refine_ls_matrix_type full
_refine_ls_number_parameters 246
_refine_ls_number_reflns 4714
_refine_ls_number_restraints 0
_refine_ls_restrained_S_all 1.032
_refine_ls_R_factor_all 0.0482
_refine_ls_R_factor_gt 0.0397
_refine_ls_shift/su_max 0.001
_refine_ls_shift/su_mean 0.000
_refine_ls_structure_factor_coef Fsqd
_refine_ls_weighting_details 'calc w=1/[\s^2^(Fo^2^)+(0.0509P)^2^+0.6277P] where P=(Fo^2^+2Fc^2^)/3'
_refine_ls_weighting_scheme calc
_refine_ls_wR_factor_gt 0.0974
_refine_ls_wR_factor_ref 0.1026
_reflns_number_gt 3948
_reflns_number_total 4714
_reflns_threshold_expression I>2\s(I)
_cod_data_source_file fy2075.cif
_cod_data_source_block I
_cod_original_cell_volume 1900.12(10)
_cod_original_sg_symbol_H-M 'P 21/n'
_cod_database_code 2236872
_cod_database_fobs_code 2236872

loop_
_symmetry_equiv_pos_as_xyz
'x, y, z'
'-x+1/2, y+1/2, -z+1/2'
'-x, -y, -z'
'x-1/2, -y-1/2, z-1/2'

loop_
_atom_site_type_symbol
_atom_site_label
_atom_site_fract_x
_atom_site_fract_y
_atom_site_fract_z
_atom_site_U_iso_or_equiv
_atom_site_adp_type
_atom_site_calc_flag
_atom_site_refinement_flags
_atom_site_occupancy
_atom_site_symmetry_multiplicity
S S1 0.81280(3) 0.528906(17) 0.27421(3) 0.02105(10) Uani d . 1 2
F F1 0.90366(12) 0.18165(5) 0.46703(11) 0.0459(3) Uani d . 1 2
O O1 0.48867(10) 0.43110(5) 0.35291(10) 0.0264(2) Uani d . 1 2
O O2 0.93832(11) 0.48394(5) 0.32355(11) 0.0299(2) Uani d . 1 2
O O3 0.83351(11) 0.60006(5) 0.30821(10) 0.0297(2) Uani d . 1 2
C C1 0.66190(14) 0.50030(7) 0.31937(13) 0.0215(3) Uani d . 1 2
C C2 0.53071(14) 0.54131(7) 0.30820(13) 0.0217(3) Uani d . 1 2
C C3 0.49027(15) 0.60966(7) 0.28294(13) 0.0235(3) Uani d . 1 2
H H3 0.5589 0.6419 0.2697 0.028 Uiso calc R 1 2
C C4 0.34694(15) 0.62964(7) 0.27761(13) 0.0251(3) Uani d . 1 2
C C5 0.24785(15) 0.58109(8) 0.29843(14) 0.0275(3) Uani d . 1 2
H H5 0.1506 0.5955 0.2939 0.033 Uiso calc R 1 2
C C6 0.28562(15) 0.51320(8) 0.32526(14) 0.0280(3) Uani d . 1 2
H H6 0.2180 0.4809 0.3399 0.034 Uiso calc R 1 2
C C7 0.42847(15) 0.49561(7) 0.32929(14) 0.0238(3) Uani d . 1 2
C C8 0.63093(14) 0.43500(7) 0.34624(13) 0.0229(3) Uani d . 1 2
C C9 0.29291(16) 0.70217(8) 0.24587(15) 0.0292(3) Uani d . 1 2
H H9 0.2007 0.7076 0.2709 0.035 Uiso calc R 1 2
C C10 0.2528(2) 0.72112(9) 0.10096(16) 0.0411(4) Uani d . 1 2
H H10A 0.3331 0.7074 0.0660 0.049 Uiso calc R 1 2
H H10B 0.1587 0.6988 0.0487 0.049 Uiso calc R 1 2
C C11 0.2353(2) 0.79875(9) 0.09816(17) 0.0416(4) Uani d . 1 2
H H11A 0.1295 0.8115 0.0807 0.050 Uiso calc R 1 2
H H11B 0.2706 0.8190 0.0295 0.050 Uiso calc R 1 2
C C12 0.3312(2) 0.82331(9) 0.2342(2) 0.0471(5) Uani d . 1 2
H H12A 0.4107 0.8543 0.2271 0.057 Uiso calc R 1 2
H H12B 0.2692 0.8479 0.2778 0.057 Uiso calc R 1 2
C C13 0.3992(2) 0.75922(9) 0.31167(18) 0.0424(4) Uani d . 1 2
H H13A 0.5003 0.7506 0.3070 0.051 Uiso calc R 1 2
H H13B 0.4056 0.7639 0.4046 0.051 Uiso calc R 1 2
C C14 0.70929(15) 0.36969(7) 0.37007(14) 0.0241(3) Uani d . 1 2
C C15 0.85560(16) 0.36436(7) 0.45435(14) 0.0256(3) Uani d . 1 2
H H15 0.9103 0.4044 0.4896 0.031 Uiso calc R 1 2
C C16 0.92156(16) 0.30085(8) 0.48691(15) 0.0298(3) Uani d . 1 2
H H16 1.0204 0.2966 0.5456 0.036 Uiso calc R 1 2
C C17 0.83981(18) 0.24418(8) 0.43187(16) 0.0323(3) Uani d . 1 2
C C18 0.69763(19) 0.24717(8) 0.34516(16) 0.0347(3) Uani d . 1 2
H H18 0.6461 0.2069 0.3069 0.042 Uiso calc R 1 2
C C19 0.63156(17) 0.31065(8) 0.31509(15) 0.0306(3) Uani d . 1 2
H H19 0.5325 0.3141 0.2566 0.037 Uiso calc R 1 2
C C20 0.74619(16) 0.52264(8) 0.09910(14) 0.0292(3) Uani d . 1 2
H H20 0.6493 0.5477 0.0655 0.035 Uiso calc R 1 2
C C21 0.7201(2) 0.44906(10) 0.05634(18) 0.0481(5) Uani d . 1 2
H H21A 0.6878 0.4466 -0.0394 0.072 Uiso calc R 1 2
H H21B 0.6426 0.4296 0.0878 0.072 Uiso calc R 1 2
H H21C 0.8128 0.4233 0.0929 0.072 Uiso calc R 1 2
C C22 0.8593(2) 0.55731(9) 0.04609(17) 0.0410(4) Uani d . 1 2
H H22A 0.9560 0.5344 0.0810 0.061 Uiso calc R 1 2
H H22B 0.8698 0.6053 0.0729 0.061 Uiso calc R 1 2
H H22C 0.8246 0.5545 -0.0496 0.061 Uiso calc R 1 2

loop_
_atom_site_aniso_label
_atom_site_aniso_U_11
_atom_site_aniso_U_22
_atom_site_aniso_U_33
_atom_site_aniso_U_12
_atom_site_aniso_U_13
_atom_site_aniso_U_23
S1 0.01823(16) 0.01971(18) 0.02505(17) -0.00166(12) 0.00676(12) -0.00080(12)
F1 0.0517(6) 0.0212(5) 0.0596(7) 0.0103(4) 0.0106(5) 0.0027(4)
O1 0.0223(5) 0.0215(5) 0.0367(6) -0.0023(4) 0.0113(4) 0.0004(4)
O2 0.0193(5) 0.0320(6) 0.0380(6) 0.0034(4) 0.0090(4) 0.0067(5)
O3 0.0314(5) 0.0216(5) 0.0373(6) -0.0074(4) 0.0124(4) -0.0046(4)
C1 0.0190(6) 0.0198(6) 0.0253(6) -0.0007(5) 0.0065(5) -0.0015(5)
C2 0.0196(6) 0.0228(7) 0.0225(6) -0.0011(5) 0.0063(5) -0.0020(5)
C3 0.0231(6) 0.0216(7) 0.0260(7) -0.0002(5) 0.0082(5) -0.0008(5)
C4 0.0245(6) 0.0257(7) 0.0244(7) 0.0026(5) 0.0066(5) -0.0035(5)
C5 0.0199(6) 0.0332(8) 0.0298(7) 0.0020(6) 0.0087(5) -0.0046(6)
C6 0.0223(7) 0.0302(8) 0.0329(7) -0.0040(6) 0.0110(6) -0.0028(6)
C7 0.0235(6) 0.0204(7) 0.0270(7) -0.0007(5) 0.0077(5) -0.0010(5)
C8 0.0202(6) 0.0228(7) 0.0256(7) -0.0025(5) 0.0071(5) -0.0029(5)
C9 0.0256(7) 0.0268(8) 0.0355(8) 0.0056(6) 0.0103(6) -0.0023(6)
C10 0.0478(10) 0.0339(9) 0.0335(9) 0.0123(8) 0.0018(7) -0.0007(7)
C11 0.0459(10) 0.0343(10) 0.0449(10) 0.0155(8) 0.0150(8) 0.0075(7)
C12 0.0444(10) 0.0260(9) 0.0634(12) 0.0050(7) 0.0070(9) -0.0025(8)
C13 0.0415(9) 0.0304(9) 0.0444(10) 0.0063(7) -0.0014(7) -0.0084(7)
C14 0.0269(7) 0.0188(7) 0.0272(7) -0.0003(5) 0.0098(5) 0.0003(5)
C15 0.0266(7) 0.0218(7) 0.0287(7) -0.0017(5) 0.0092(6) -0.0014(6)
C16 0.0287(7) 0.0277(8) 0.0321(8) 0.0025(6) 0.0083(6) 0.0012(6)
C17 0.0413(8) 0.0188(7) 0.0381(8) 0.0067(6) 0.0148(7) 0.0020(6)
C18 0.0412(9) 0.0200(8) 0.0394(9) -0.0042(6) 0.0082(7) -0.0051(6)
C19 0.0298(7) 0.0233(7) 0.0346(8) -0.0019(6) 0.0047(6) -0.0026(6)
C20 0.0290(7) 0.0333(8) 0.0239(7) 0.0019(6) 0.0065(6) -0.0006(6)
C21 0.0667(12) 0.0422(11) 0.0345(9) -0.0129(9) 0.0150(8) -0.0137(8)
C22 0.0479(10) 0.0459(10) 0.0356(9) -0.0007(8) 0.0225(7) 0.0012(7)

loop_
_atom_type_symbol
_atom_type_description
_atom_type_scat_dispersion_real
_atom_type_scat_dispersion_imag
_atom_type_scat_source
C C 0.0033 0.0016 'International Tables Vol C Tables 4.2.6.8 and 6.1.1.4'
H H 0.0000 0.0000 'International Tables Vol C Tables 4.2.6.8 and 6.1.1.4'
O O 0.0106 0.0060 'International Tables Vol C Tables 4.2.6.8 and 6.1.1.4'
F F 0.0171 0.0103 'International Tables Vol C Tables 4.2.6.8 and 6.1.1.4'
S S 0.1246 0.1234 'International Tables Vol C Tables 4.2.6.8 and 6.1.1.4'

loop_
_geom_angle_atom_site_label_1
_geom_angle_atom_site_label_2
_geom_angle_atom_site_label_3
_geom_angle
O2 S1 O3 118.15(6)
O2 S1 C1 110.68(6)
O3 S1 C1 107.26(6)
O2 S1 C20 108.42(7)
O3 S1 C20 107.92(7)
C1 S1 C20 103.38(7)
C8 O1 C7 107.06(10)
C8 C1 C2 107.48(11)
C8 C1 S1 127.76(10)
C2 C1 S1 123.69(10)
C7 C2 C3 119.27(12)
C7 C2 C1 104.57(12)
C3 C2 C1 136.16(12)
C4 C3 C2 118.62(13)
C4 C3 H3 120.7
C2 C3 H3 120.7
C3 C4 C5 119.61(13)
C3 C4 C9 121.76(13)
C5 C4 C9 118.61(12)
C6 C5 C4 122.97(13)
C6 C5 H5 118.5
C4 C5 H5 118.5
C7 C6 C5 115.49(13)
C7 C6 H6 122.3
C5 C6 H6 122.3
O1 C7 C6 125.26(13)
O1 C7 C2 110.72(11)
C6 C7 C2 124.02(13)
C1 C8 O1 110.16(12)
C1 C8 C14 136.71(12)
O1 C8 C14 113.13(11)
C4 C9 C13 117.50(13)
C4 C9 C10 114.43(12)
C13 C9 C10 101.96(14)
C4 C9 H9 107.5
C13 C9 H9 107.5
C10 C9 H9 107.5
C11 C10 C9 104.54(13)
C11 C10 H10A 110.8
C9 C10 H10A 110.8
C11 C10 H10B 110.8
C9 C10 H10B 110.8
H10A C10 H10B 108.9
C10 C11 C12 105.45(14)
C10 C11 H11A 110.7
C12 C11 H11A 110.7
C10 C11 H11B 110.7
C12 C11 H11B 110.7
H11A C11 H11B 108.8
C13 C12 C11 106.26(14)
C13 C12 H12A 110.5
C11 C12 H12A 110.5
C13 C12 H12B 110.5
C11 C12 H12B 110.5
H12A C12 H12B 108.7
C9 C13 C12 104.50(13)
C9 C13 H13A 110.9
C12 C13 H13A 110.9
C9 C13 H13B 110.9
C12 C13 H13B 110.9
H13A C13 H13B 108.9
C15 C14 C19 119.42(13)
C15 C14 C8 121.46(13)
C19 C14 C8 118.93(13)
C16 C15 C14 120.27(13)
C16 C15 H15 119.9
C14 C15 H15 119.9
C17 C16 C15 118.14(14)
C17 C16 H16 120.9
C15 C16 H16 120.9
F1 C17 C18 118.51(14)
F1 C17 C16 117.95(14)
C18 C17 C16 123.54(14)
C17 C18 C19 117.95(14)
C17 C18 H18 121.0
C19 C18 H18 121.0
C18 C19 C14 120.62(14)
C18 C19 H19 119.7
C14 C19 H19 119.7
C21 C20 C22 112.09(14)
C21 C20 S1 110.77(11)
C22 C20 S1 108.30(11)
C21 C20 H20 108.5
C22 C20 H20 108.5
S1 C20 H20 108.5
C20 C21 H21A 109.5
C20 C21 H21B 109.5
H21A C21 H21B 109.5
C20 C21 H21C 109.5
H21A C21 H21C 109.5
H21B C21 H21C 109.5
C20 C22 H22A 109.5
C20 C22 H22B 109.5
H22A C22 H22B 109.5
C20 C22 H22C 109.5
H22A C22 H22C 109.5
H22B C22 H22C 109.5

loop_
_geom_bond_atom_site_label_1
_geom_bond_atom_site_label_2
_geom_bond_distance
S1 O2 1.4377(10)
S1 O3 1.4406(11)
S1 C1 1.7455(13)
S1 C20 1.7946(14)
F1 C17 1.3663(17)
O1 C8 1.3749(15)
O1 C7 1.3776(17)
C1 C8 1.3661(19)
C1 C2 1.4526(18)
C2 C7 1.3916(18)
C2 C3 1.3971(19)
C3 C4 1.3965(18)
C3 H3 0.9500
C4 C5 1.405(2)
C4 C9 1.514(2)
C5 C6 1.385(2)
C5 H5 0.9500
C6 C7 1.3836(18)
C6 H6 0.9500
C8 C14 1.4613(19)
C9 C13 1.520(2)
C9 C10 1.533(2)
C9 H9 1.0000
C10 C11 1.531(2)
C10 H10A 0.9900
C10 H10B 0.9900
C11 C12 1.534(3)
C11 H11A 0.9900
C11 H11B 0.9900
C12 C13 1.533(2)
C12 H12A 0.9900
C12 H12B 0.9900
C13 H13A 0.9900
C13 H13B 0.9900
C14 C15 1.395(2)
C14 C19 1.398(2)
C15 C16 1.387(2)
C15 H15 0.9500
C16 C17 1.375(2)
C16 H16 0.9500
C17 C18 1.371(2)
C18 C19 1.385(2)
C18 H18 0.9500
C19 H19 0.9500
C20 C21 1.511(2)
C20 C22 1.528(2)
C20 H20 1.0000
C21 H21A 0.9800
C21 H21B 0.9800
C21 H21C 0.9800
C22 H22A 0.9800
C22 H22B 0.9800
C22 H22C 0.9800

loop_
_geom_hbond_atom_site_label_D
_geom_hbond_atom_site_label_H
_geom_hbond_atom_site_label_A
_geom_hbond_site_symmetry_A
_geom_hbond_distance_DH
_geom_hbond_distance_HA
_geom_hbond_distance_DA
_geom_hbond_angle_DHA
C6 H6 O2 1_455 0.95 2.60 3.3341(17) 134.5
C18 H18 O3 2_645 0.95 2.48 3.2932(19) 144.0
C21 H21A Cg1 3_665 0.98 2.71 3.693(2) 177.3

loop_
_geom_torsion_atom_site_label_1
_geom_torsion_atom_site_label_2
_geom_torsion_atom_site_label_3
_geom_torsion_atom_site_label_4
_geom_torsion
O2 S1 C1 C8 -26.55(15)
O3 S1 C1 C8 -156.74(12)
C20 S1 C1 C8 89.36(14)
O2 S1 C1 C2 166.81(11)
O3 S1 C1 C2 36.62(13)
C20 S1 C1 C2 -77.28(12)
C8 C1 C2 C7 -0.33(15)
S1 C1 C2 C7 168.63(10)
C8 C1 C2 C3 179.94(15)
S1 C1 C2 C3 -11.1(2)
C7 C2 C3 C4 -1.0(2)
C1 C2 C3 C4 178.68(15)
C2 C3 C4 C5 0.4(2)
C2 C3 C4 C9 -177.73(13)
C3 C4 C5 C6 0.4(2)
C9 C4 C5 C6 178.60(13)
C4 C5 C6 C7 -0.5(2)
C8 O1 C7 C6 178.93(13)
C8 O1 C7 C2 -0.37(15)
C5 C6 C7 O1 -179.33(13)
C5 C6 C7 C2 -0.1(2)
C3 C2 C7 O1 -179.78(12)
C1 C2 C7 O1 0.43(15)
C3 C2 C7 C6 0.9(2)
C1 C2 C7 C6 -178.88(13)
C2 C1 C8 O1 0.11(15)
S1 C1 C8 O1 -168.26(10)
C2 C1 C8 C14 -179.37(15)
S1 C1 C8 C14 12.3(3)
C7 O1 C8 C1 0.15(15)
C7 O1 C8 C14 179.77(11)
C3 C4 C9 C13 -43.8(2)
C5 C4 C9 C13 138.05(15)
C3 C4 C9 C10 75.76(18)
C5 C4 C9 C10 -102.40(16)
C4 C9 C10 C11 -168.08(13)
C13 C9 C10 C11 -40.14(16)
C9 C10 C11 C12 25.31(18)
C10 C11 C12 C13 -0.8(2)
C4 C9 C13 C12 165.45(14)
C10 C9 C13 C12 39.50(17)
C11 C12 C13 C9 -24.25(19)
C1 C8 C14 C15 45.9(2)
O1 C8 C14 C15 -133.59(13)
C1 C8 C14 C19 -139.22(17)
O1 C8 C14 C19 41.31(17)
C19 C14 C15 C16 -2.3(2)
C8 C14 C15 C16 172.62(13)
C14 C15 C16 C17 1.3(2)
C15 C16 C17 F1 -178.20(13)
C15 C16 C17 C18 1.0(2)
F1 C17 C18 C19 176.99(14)
C16 C17 C18 C19 -2.2(3)
C17 C18 C19 C14 1.2(2)
C15 C14 C19 C18 1.0(2)
C8 C14 C19 C18 -173.99(14)
O2 S1 C20 C21 51.63(13)
O3 S1 C20 C21 -179.29(12)
C1 S1 C20 C21 -65.87(13)
O2 S1 C20 C22 -71.66(12)
O3 S1 C20 C22 57.41(12)
C1 S1 C20 C22 170.83(11)

loop_
_cod_related_entry_id
_cod_related_entry_database
_cod_related_entry_code
1 ChemSpider 30658216
